data_7202130
loop_
_publ_author_name
'Kong, Xiang-Jian'
'Ren, Yan-Ping'
'Long, La-Sheng'
'Huang, Rong-Bin'
'Zheng, Lan-Sun'
'Kurmoo, Mohamedally'

_publ_section_title
;
 Influence of reaction conditions on the channel shape of 3d-4f
 heterometallic metal--organic framework
;
_journal_issue 10
_journal_name_full CrystEngComm
_journal_page_first 1309
_journal_paper_doi 10.1039/b804966a
_journal_volume 10
_journal_year 2008
_chemical_formula_sum 'C12 H18 Dy2 N2 Ni O20'
_chemical_formula_weight 893.99
_chemical_name_systematic
;
?
;
_space_group_IT_number 2
_symmetry_cell_setting triclinic
_symmetry_space_group_name_Hall '-P 1'
_symmetry_space_group_name_H-M 'P -1'
_atom_sites_solution_hydrogens geom
_atom_sites_solution_primary direct
_atom_sites_solution_secondary difmap
_audit_creation_method SHELXL-97
_cell_angle_alpha 81.482(4)
_cell_angle_beta 81.709(4)
_cell_angle_gamma 83.254(4)
_cell_formula_units_Z 1
_cell_length_a 7.4026(18)
_cell_length_b 8.224(2)
_cell_length_c 9.822(2)
_cell_measurement_reflns_used 3423
_cell_measurement_temperature 298(2)
_cell_measurement_theta_max 28.375
_cell_measurement_theta_min 2.517
_cell_volume 582.3(2)
_computing_cell_refinement 'SHELXTL-Plus (Sheldrick, 1990)'
_computing_data_collection 'SHELXTL-Plus (Sheldrick, 1990)'
_computing_data_reduction 'SHELXTL-Plus (Sheldrick, 1990)'
_computing_molecular_graphics 'SHELXTL V.5.0 (Sheldrick, 1997)'
_computing_publication_material 'SHELXL-97 (Sheldrick, 1997)'
_computing_structure_refinement 'SHELXL-97 (Sheldrick, 1997)'
_computing_structure_solution 'SHELXS-97 (Sheldrick, 1990)'
_diffrn_ambient_temperature 298(2)
_diffrn_measured_fraction_theta_full 0.982
_diffrn_measured_fraction_theta_max 0.982
_diffrn_measurement_device_type 'Bruker Smart Apex CCD area detector'
_diffrn_measurement_method 'phi and omega scans'
_diffrn_radiation_monochromator graphite
_diffrn_radiation_source 'fine-focus sealed tube'
_diffrn_radiation_type MoK\a
_diffrn_radiation_wavelength 0.71073
_diffrn_reflns_av_R_equivalents 0.0281
_diffrn_reflns_av_sigmaI/netI 0.0416
_diffrn_reflns_limit_h_max 8
_diffrn_reflns_limit_h_min -9
_diffrn_reflns_limit_k_max 10
_diffrn_reflns_limit_k_min -10
_diffrn_reflns_limit_l_max 12
_diffrn_reflns_limit_l_min -12
_diffrn_reflns_number 4515
_diffrn_reflns_theta_full 25.99
_diffrn_reflns_theta_max 25.99
_diffrn_reflns_theta_min 2.11
_exptl_absorpt_coefficient_mu 7.248
_exptl_absorpt_correction_T_max 0.6703
_exptl_absorpt_correction_T_min 0.4302
_exptl_absorpt_correction_type multi-scan
_exptl_absorpt_process_details sadabs
_exptl_crystal_colour blue
_exptl_crystal_density_diffrn 2.549
_exptl_crystal_density_meas ?
_exptl_crystal_density_method .
_exptl_crystal_description block
_exptl_crystal_F_000 424
_exptl_crystal_size_max 0.14
_exptl_crystal_size_mid 0.08
_exptl_crystal_size_min 0.06
_refine_diff_density_max 1.899
_refine_diff_density_min -1.435
_refine_diff_density_rms 0.196
_refine_ls_extinction_method none
_refine_ls_goodness_of_fit_ref 1.065
_refine_ls_hydrogen_treatment constr
_refine_ls_matrix_type full
_refine_ls_number_parameters 169
_refine_ls_number_reflns 2237
_refine_ls_number_restraints 0
_refine_ls_restrained_S_all 1.065
_refine_ls_R_factor_all 0.0370
_refine_ls_R_factor_gt 0.0358
_refine_ls_shift/su_max 0.021
_refine_ls_shift/su_mean 0.003
_refine_ls_structure_factor_coef Fsqd
_refine_ls_weighting_details 'calc w=1/[\s^2^(Fo^2^)+(0.0555P)^2^+1.5124P] where P=(Fo^2^+2Fc^2^)/3'
_refine_ls_weighting_scheme calc
_refine_ls_wR_factor_gt 0.0905
_refine_ls_wR_factor_ref 0.0915
_reflns_number_gt 2189
_reflns_number_total 2237
_reflns_threshold_expression >2sigma(I)
_cod_data_source_file b804966a.txt
_cod_data_source_block complex9
_cod_original_sg_symbol_H-M p-1
_cod_database_code 7202130

loop_
_symmetry_equiv_pos_as_xyz
'x, y, z'
'-x, -y, -z'

loop_
_atom_site_label
_atom_site_type_symbol
_atom_site_fract_x
_atom_site_fract_y
_atom_site_fract_z
_atom_site_U_iso_or_equiv
_atom_site_adp_type
_atom_site_occupancy
_atom_site_symmetry_multiplicity
_atom_site_calc_flag
_atom_site_refinement_flags
_atom_site_disorder_assembly
_atom_site_disorder_group
Dy1 Dy 0.32211(4) 0.39534(3) 0.78976(3) 0.01792(13) Uani 1 1 d . . .
Ni1 Ni 0.0000 0.0000 1.0000 0.0188(3) Uani 1 2 d S . .
O1 O 0.1418(7) 0.1586(6) 0.8569(5) 0.0285(11) Uani 1 1 d . . .
O2 O 0.2286(9) 0.2208(9) 0.6389(6) 0.0514(18) Uani 1 1 d . . .
C1 C 0.0435(13) -0.0021(13) 0.7071(9) 0.048(2) Uani 1 1 d . . .
H1A H -0.0188 0.0363 0.6262 0.057 Uiso 1 1 calc R . .
H1B H 0.1301 -0.0959 0.6862 0.057 Uiso 1 1 calc R . .
C2 C 0.1453(11) 0.1325(10) 0.7357(8) 0.0312(17) Uani 1 1 d . . .
N1 N -0.0895(7) -0.0540(7) 0.8235(6) 0.0209(11) Uani 1 1 d . . .
H1C H -0.0929 -0.1652 0.8303 0.025 Uiso 1 1 calc R . .
C3 C -0.2733(11) 0.0261(11) 0.8177(10) 0.044(2) Uani 1 1 d . . .
H3A H -0.3591 -0.0575 0.8382 0.052 Uiso 1 1 calc R . .
H3B H -0.2827 0.0803 0.7240 0.052 Uiso 1 1 calc R . .
C4 C -0.3270(10) 0.1489(9) 0.9146(7) 0.0280(15) Uani 1 1 d . . .
O3 O -0.4796(7) 0.2289(8) 0.9119(6) 0.0406(14) Uani 1 1 d . . .
O4 O -0.2229(7) 0.1655(7) 0.9996(5) 0.0327(12) Uani 1 1 d . . .
C5 C 0.0542(9) 0.4618(8) 1.0594(7) 0.0216(14) Uani 1 1 d . . .
O5 O 0.2106(6) 0.4006(6) 1.0281(5) 0.0262(11) Uani 1 1 d . . .
O6 O -0.0288(6) 0.4645(7) 1.1787(5) 0.0290(11) Uani 1 1 d . . .
C6 C 0.4156(9) 0.5588(8) 0.4860(7) 0.0227(14) Uani 1 1 d . . .
O7 O 0.2905(7) 0.5680(7) 0.5834(5) 0.0334(13) Uani 1 1 d . . .
O8 O 0.4174(7) 0.6375(6) 0.3668(5) 0.0293(11) Uani 1 1 d . . .
O1W O 0.4576(9) 0.6195(8) 0.8269(6) 0.0446(15) Uani 1 1 d . . .
H1WB H 0.5040 0.6679 0.7494 0.067 Uiso 1 1 d R . .
H1WA H 0.3767 0.6858 0.8660 0.067 Uiso 1 1 d R . .
O2W O 0.7656(9) 0.7102(8) 0.6526(6) 0.0495(16) Uani 1 1 d . . .
H2WA H 0.7611 0.7774 0.5783 0.074 Uiso 1 1 d R . .
H2WB H 0.8269 0.6206 0.6332 0.074 Uiso 1 1 d R . .

loop_
_atom_site_aniso_label
_atom_site_aniso_U_11
_atom_site_aniso_U_22
_atom_site_aniso_U_33
_atom_site_aniso_U_23
_atom_site_aniso_U_13
_atom_site_aniso_U_12
Dy1 0.01644(19) 0.02040(19) 0.01396(18) 0.00215(12) 0.00093(12) 0.00122(12)
Ni1 0.0193(6) 0.0168(6) 0.0192(6) 0.0013(5) -0.0047(5) 0.0007(4)
O1 0.036(3) 0.029(3) 0.021(3) 0.000(2) -0.002(2) -0.013(2)
O2 0.066(4) 0.070(5) 0.023(3) -0.005(3) 0.006(3) -0.042(4)
C1 0.053(5) 0.066(6) 0.029(4) -0.020(4) 0.011(4) -0.034(5)
C2 0.031(4) 0.038(4) 0.025(4) -0.007(3) 0.005(3) -0.011(3)
N1 0.025(3) 0.013(3) 0.022(3) -0.002(2) 0.003(2) -0.001(2)
C3 0.036(4) 0.049(5) 0.049(5) -0.015(4) -0.022(4) 0.013(4)
C4 0.027(4) 0.030(4) 0.020(3) 0.008(3) 0.001(3) 0.002(3)
O3 0.025(3) 0.057(4) 0.028(3) 0.010(3) 0.002(2) 0.020(3)
O4 0.032(3) 0.035(3) 0.031(3) -0.010(2) -0.010(2) 0.012(2)
C5 0.025(3) 0.022(3) 0.015(3) 0.003(3) -0.003(3) 0.001(3)
O5 0.021(2) 0.033(3) 0.020(2) -0.001(2) 0.0031(19) 0.006(2)
O6 0.021(2) 0.045(3) 0.014(2) 0.004(2) 0.0028(19) 0.010(2)
C6 0.026(4) 0.022(3) 0.016(3) 0.002(3) 0.002(3) 0.000(3)
O7 0.027(3) 0.042(3) 0.020(3) 0.012(2) 0.008(2) 0.008(2)
O8 0.028(3) 0.035(3) 0.017(2) 0.008(2) 0.004(2) 0.008(2)
O1W 0.058(4) 0.040(3) 0.038(3) -0.013(3) 0.009(3) -0.024(3)
O2W 0.071(4) 0.043(4) 0.035(3) -0.002(3) -0.012(3) -0.004(3)

loop_
_atom_type_symbol
_atom_type_description
_atom_type_scat_dispersion_real
_atom_type_scat_dispersion_imag
_atom_type_scat_source
C C 0.0033 0.0016 'International Tables Vol C Tables 4.2.6.8 and 6.1.1.4'
H H 0.0000 0.0000 'International Tables Vol C Tables 4.2.6.8 and 6.1.1.4'
N N 0.0061 0.0033 'International Tables Vol C Tables 4.2.6.8 and 6.1.1.4'
O O 0.0106 0.0060 'International Tables Vol C Tables 4.2.6.8 and 6.1.1.4'
Ni Ni 0.3393 1.1124 'International Tables Vol C Tables 4.2.6.8 and 6.1.1.4'
Dy Dy -0.1892 4.4098 'International Tables Vol C Tables 4.2.6.8 and 6.1.1.4'

loop_
_geom_angle_atom_site_label_1
_geom_angle_atom_site_label_2
_geom_angle_atom_site_label_3
_geom_angle
_geom_angle_site_symmetry_1
_geom_angle_site_symmetry_3
_geom_angle_publ_flag
O3 Dy1 O1W 89.5(2) 1_655 . ?
O3 Dy1 O8 75.73(18) 1_655 2_666 ?
O1W Dy1 O8 82.3(2) . 2_666 ?
O3 Dy1 O7 144.71(18) 1_655 . ?
O1W Dy1 O7 79.4(2) . . ?
O8 Dy1 O7 69.66(17) 2_666 . ?
O3 Dy1 O6 140.06(18) 1_655 2_567 ?
O1W Dy1 O6 92.1(2) . 2_567 ?
O8 Dy1 O6 143.96(17) 2_666 2_567 ?
O7 Dy1 O6 74.31(17) . 2_567 ?
O3 Dy1 O5 72.88(17) 1_655 . ?
O1W Dy1 O5 80.8(2) . . ?
O8 Dy1 O5 144.30(17) 2_666 . ?
O7 Dy1 O5 136.42(17) . . ?
O6 Dy1 O5 68.02(16) 2_567 . ?
O3 Dy1 O2 104.4(3) 1_655 . ?
O1W Dy1 O2 152.2(2) . . ?
O8 Dy1 O2 78.1(2) 2_666 . ?
O7 Dy1 O2 75.4(2) . . ?
O6 Dy1 O2 92.3(2) 2_567 . ?
O5 Dy1 O2 126.05(18) . . ?
O3 Dy1 O1 81.5(2) 1_655 . ?
O1W Dy1 O1 155.3(2) . . ?
O8 Dy1 O1 117.08(18) 2_666 . ?
O7 Dy1 O1 120.33(19) . . ?
O6 Dy1 O1 80.63(19) 2_567 . ?
O5 Dy1 O1 74.59(17) . . ?
O2 Dy1 O1 52.30(18) . . ?
O3 Dy1 C2 93.4(2) 1_655 . ?
O1W Dy1 C2 177.1(2) . . ?
O8 Dy1 C2 98.2(2) 2_666 . ?
O7 Dy1 C2 98.0(2) . . ?
O6 Dy1 C2 85.8(2) 2_567 . ?
O5 Dy1 C2 100.3(2) . . ?
O2 Dy1 C2 26.2(2) . . ?
O1 Dy1 C2 26.08(19) . . ?
O4 Ni1 O4 180.000(1) 2_557 . ?
O4 Ni1 O1 89.8(2) 2_557 2_557 ?
O4 Ni1 O1 90.2(2) . 2_557 ?
O4 Ni1 O1 90.2(2) 2_557 . ?
O4 Ni1 O1 89.8(2) . . ?
O1 Ni1 O1 180.0 2_557 . ?
O4 Ni1 N1 97.5(2) 2_557 . ?
O4 Ni1 N1 82.5(2) . . ?
O1 Ni1 N1 98.7(2) 2_557 . ?
O1 Ni1 N1 81.3(2) . . ?
O4 Ni1 N1 82.5(2) 2_557 2_557 ?
O4 Ni1 N1 97.5(2) . 2_557 ?
O1 Ni1 N1 81.3(2) 2_557 2_557 ?
O1 Ni1 N1 98.7(2) . 2_557 ?
N1 Ni1 N1 180.000(1) . 2_557 ?
C2 O1 Ni1 114.1(5) . . ?
C2 O1 Dy1 93.4(4) . . ?
Ni1 O1 Dy1 152.4(2) . . ?
C2 O2 Dy1 94.1(5) . . ?
N1 C1 C2 111.9(6) . . ?
N1 C1 H1A 109.2 . . ?
C2 C1 H1A 109.2 . . ?
N1 C1 H1B 109.2 . . ?
C2 C1 H1B 109.2 . . ?
H1A C1 H1B 107.9 . . ?
O1 C2 O2 120.1(7) . . ?
O1 C2 C1 119.3(7) . . ?
O2 C2 C1 120.6(7) . . ?
O1 C2 Dy1 60.5(4) . . ?
O2 C2 Dy1 59.6(4) . . ?
C1 C2 Dy1 177.4(6) . . ?
C1 N1 C3 115.1(7) . . ?
C1 N1 Ni1 107.2(5) . . ?
C3 N1 Ni1 107.7(4) . . ?
C1 N1 H1C 108.9 . . ?
C3 N1 H1C 108.9 . . ?
Ni1 N1 H1C 108.9 . . ?
N1 C3 C4 113.9(6) . . ?
N1 C3 H3A 108.8 . . ?
C4 C3 H3A 108.8 . . ?
N1 C3 H3B 108.8 . . ?
C4 C3 H3B 108.8 . . ?
H3A C3 H3B 107.7 . . ?
O3 C4 O4 122.0(7) . . ?
O3 C4 C3 118.1(7) . . ?
O4 C4 C3 119.9(6) . . ?
C4 O3 Dy1 148.7(5) . 1_455 ?
C4 O4 Ni1 114.1(5) . . ?
O5 C5 O6 126.7(6) . . ?
O5 C5 C5 117.2(7) . 2_567 ?
O6 C5 C5 116.0(7) . 2_567 ?
C5 O5 Dy1 118.7(4) . . ?
C5 O6 Dy1 119.7(4) . 2_567 ?
O7 C6 O8 126.4(6) . . ?
O7 C6 C6 116.9(7) . 2_666 ?
O8 C6 C6 116.7(7) . 2_666 ?
C6 O7 Dy1 118.2(4) . . ?
C6 O8 Dy1 118.4(4) . 2_666 ?
Dy1 O1W H1WB 109.3 . . ?
Dy1 O1W H1WA 109.1 . . ?
H1WB O1W H1WA 109.5 . . ?
H2WA O2W H2WB 108.8 . . ?

loop_
_geom_bond_atom_site_label_1
_geom_bond_atom_site_label_2
_geom_bond_distance
_geom_bond_site_symmetry_2
_geom_bond_publ_flag
Dy1 O3 2.240(5) 1_655 ?
Dy1 O1W 2.297(5) . ?
Dy1 O8 2.302(5) 2_666 ?
Dy1 O7 2.320(5) . ?
Dy1 O6 2.337(5) 2_567 ?
Dy1 O5 2.372(5) . ?
Dy1 O2 2.428(6) . ?
Dy1 O1 2.446(5) . ?
Dy1 C2 2.806(7) . ?
Ni1 O4 2.012(5) 2_557 ?
Ni1 O4 2.012(5) . ?
Ni1 O1 2.033(5) 2_557 ?
Ni1 O1 2.033(5) . ?
Ni1 N1 2.067(6) . ?
Ni1 N1 2.067(6) 2_557 ?
O1 C2 1.236(9) . ?
O2 C2 1.243(9) . ?
C1 N1 1.445(9) . ?
C1 C2 1.490(11) . ?
C1 H1A 0.9700 . ?
C1 H1B 0.9700 . ?
N1 C3 1.446(9) . ?
N1 H1C 0.9100 . ?
C3 C4 1.471(11) . ?
C3 H3A 0.9700 . ?
C3 H3B 0.9700 . ?
C4 O3 1.240(9) . ?
C4 O4 1.246(9) . ?
O3 Dy1 2.240(5) 1_455 ?
C5 O5 1.223(8) . ?
C5 O6 1.244(8) . ?
C5 C5 1.528(12) 2_567 ?
O6 Dy1 2.337(5) 2_567 ?
C6 O7 1.236(8) . ?
C6 O8 1.251(8) . ?
C6 C6 1.519(13) 2_666 ?
O8 Dy1 2.302(5) 2_666 ?
O1W H1WB 0.8500 . ?
O1W H1WA 0.8501 . ?
O2W H2WA 0.8500 . ?
O2W H2WB 0.8500 . ?
